data_1508855
loop_
_publ_author_name
'Li, Jing'
'Huang, Huanan'
'Liang, Weihong'
'Gao, Qun'
'Duan, Zheng'

_publ_section_title
;
 Catalytic C-h and C-s bond activation of thiophenes.
;
_journal_issue 2
_journal_name_full 'Organic letters'
_journal_page_first 282
_journal_page_last 285
_journal_paper_doi 10.1021/ol303136x
_journal_volume 15
_journal_year 2013
_chemical_formula_moiety 'C41 H28 F4 S, 0.5(C6 H14)'
_chemical_formula_sum 'C44 H35 F4 S'
_chemical_formula_weight 671.78
_chemical_name_systematic
;
 ? 
;
_space_group_crystal_system monoclinic
_space_group_IT_number 14
_space_group_name_Hall '-P 2ybc'
_space_group_name_H-M_alt 'P 1 21/c 1'
_symmetry_space_group_name_Hall '-P 2ybc'
_symmetry_space_group_name_H-M 'P 1 21/c 1'
_atom_sites_solution_hydrogens geom
_atom_sites_solution_primary direct
_atom_sites_solution_secondary difmap
_audit_creation_date 2012-07-13
_audit_creation_method
;
  Olex2 1.2
  (compiled 2012.05.09 svn.r2324, GUI svn.r4230)
;
_cell_angle_alpha 90.00
_cell_angle_beta 92.4025(19)
_cell_angle_gamma 90.00
_cell_formula_units_Z 4
_cell_length_a 9.3242(2)
_cell_length_b 20.5863(4)
_cell_length_c 20.4716(4)
_cell_measurement_reflns_used 4975
_cell_measurement_temperature 291(2)
_cell_measurement_theta_max 66.9663
_cell_measurement_theta_min 4.2918
_cell_volume 3926.09(14)
_computing_cell_refinement
;
CrysAlisPro, Agilent Technologies,
Version 1.171.35.19 (release 27-10-2011 CrysAlis171 .NET)
(compiled Oct 27 2011,15:02:11)
;
_computing_data_collection
;
CrysAlisPro, Agilent Technologies,
Version 1.171.35.19 (release 27-10-2011 CrysAlis171 .NET)
(compiled Oct 27 2011,15:02:11)
;
_computing_data_reduction
;
CrysAlisPro, Agilent Technologies,
Version 1.171.35.19 (release 27-10-2011 CrysAlis171 .NET)
(compiled Oct 27 2011,15:02:11)
;
_computing_molecular_graphics
;
O. V. Dolomanov, L. J. Bourhis, R. J. Gildea, J. A. K. Howard and H. Puschmann,
OLEX2: a complete structure solution, refinement and analysis program.
J. Appl. Cryst. (2009). 42, 339-341.
;
_computing_publication_material
;
O. V. Dolomanov, L. J. Bourhis, R. J. Gildea, J. A. K. Howard and H. Puschmann,
OLEX2: a complete structure solution, refinement and analysis program.
J. Appl. Cryst. (2009). 42, 339-341.
;
_computing_structure_refinement
;
SHELXL, G.M. Sheldrick, Acta Cryst.
(2008). A64, 112-122
;
_computing_structure_solution
;
SHELXS, G.M. Sheldrick, Acta Cryst.
(2008). A64, 112-122
;
_diffrn_ambient_temperature 291.15
_diffrn_detector_area_resol_mean 16.2312
_diffrn_measured_fraction_theta_full 0.998
_diffrn_measured_fraction_theta_max 0.998
_diffrn_measurement_details
;
  1 omega  -60.00  -34.00   1.0000    2.0000
omega____ theta____ kappa____ phi______ frames
    -        0.0000  178.0000  -90.0000 26

  2 omega  -77.00  -52.00   1.0000    2.0000
omega____ theta____ kappa____ phi______ frames
    -        0.0000  178.0000  120.0000 25

  3 omega  -41.00   16.00   1.0000    7.0000
omega____ theta____ kappa____ phi______ frames
    -      -42.5000   37.0000  -30.0000 57

  4 omega  -98.00  -25.00   1.0000    7.0000
omega____ theta____ kappa____ phi______ frames
    -      -42.5000  -61.0000  120.0000 73

  5 omega -112.00  -19.00   1.0000    7.0000
omega____ theta____ kappa____ phi______ frames
    -      -42.5000  -37.0000  -30.0000 93

  6 omega  -47.00   30.00   1.0000    7.0000
omega____ theta____ kappa____ phi______ frames
    -      -42.5000   30.0000  -90.0000 77

  7 omega  -43.00  -15.00   1.0000    7.0000
omega____ theta____ kappa____ phi______ frames
    -      -42.5000   30.0000 -120.0000 28

  8 omega   52.00   78.00   1.0000   47.0000
omega____ theta____ kappa____ phi______ frames
    -      111.7191  -94.0000 -180.0000 26

  9 omega   58.00   91.00   1.0000   47.0000
omega____ theta____ kappa____ phi______ frames
    -      111.7191  -30.0000 -180.0000 33

 10 omega   71.00   98.00   1.0000   47.0000
omega____ theta____ kappa____ phi______ frames
    -      111.7191  -45.0000 -150.0000 27

 11 omega   45.00  108.00   1.0000   47.0000
omega____ theta____ kappa____ phi______ frames
    -      111.7191  -94.0000  -90.0000 63

 12 omega   40.00   80.00   1.0000   47.0000
omega____ theta____ kappa____ phi______ frames
    -      111.7191  -30.0000  150.0000 40

 13 omega   44.00   89.00   1.0000   47.0000
omega____ theta____ kappa____ phi______ frames
    -      111.7191  -46.0000   84.0000 45

 14 omega   94.00  176.00   1.0000   47.0000
omega____ theta____ kappa____ phi______ frames
    -      111.7191   45.0000   30.0000 82

 15 omega   39.00   91.00   1.0000   47.0000
omega____ theta____ kappa____ phi______ frames
    -      111.7191  -30.0000  -90.0000 52

 16 omega   44.00  102.00   1.0000   47.0000
omega____ theta____ kappa____ phi______ frames
    -      111.7191  -61.0000  150.0000 58

 17 omega   76.00  122.00   1.0000   47.0000
omega____ theta____ kappa____ phi______ frames
    -      111.7191  -15.0000   60.0000 46

 18 omega  -26.00   72.00   1.0000    2.0000
omega____ theta____ kappa____ phi______ frames
    -        0.0000   37.0000   90.0000 98

 19 omega   30.00   78.00   1.0000    7.0000
omega____ theta____ kappa____ phi______ frames
    -       55.8596   37.0000 -120.0000 48
;
_diffrn_measurement_device_type 'Xcalibur, Eos, Gemini'
_diffrn_measurement_method '\w scans'
_diffrn_orient_matrix_UB_11 0.1205143000
_diffrn_orient_matrix_UB_12 0.0401998000
_diffrn_orient_matrix_UB_13 -0.0296797000
_diffrn_orient_matrix_UB_21 0.0990244000
_diffrn_orient_matrix_UB_22 -0.0147701000
_diffrn_orient_matrix_UB_23 0.0603351000
_diffrn_orient_matrix_UB_31 0.0551321000
_diffrn_orient_matrix_UB_32 -0.0613959000
_diffrn_orient_matrix_UB_33 -0.0339846000
_diffrn_radiation_monochromator graphite
_diffrn_radiation_type 'Cu K\a'
_diffrn_radiation_wavelength 1.5418
_diffrn_reflns_av_R_equivalents 0.0187
_diffrn_reflns_av_unetI/netI 0.0275
_diffrn_reflns_limit_h_max 9
_diffrn_reflns_limit_h_min -11
_diffrn_reflns_limit_k_max 18
_diffrn_reflns_limit_k_min -24
_diffrn_reflns_limit_l_max 19
_diffrn_reflns_limit_l_min -24
_diffrn_reflns_number 14449
_diffrn_reflns_theta_full 67.01
_diffrn_reflns_theta_max 67.01
_diffrn_reflns_theta_min 4.30
_diffrn_source 'Enhance (Cu) X-ray Source'
_diffrn_source_current n/a
_diffrn_source_voltage n/a
_exptl_absorpt_coefficient_mu 1.115
_exptl_absorpt_correction_T_max 1.00000
_exptl_absorpt_correction_T_min 0.82605
_exptl_absorpt_correction_type multi-scan
_exptl_absorpt_process_details
;
CrysAlisPro, Agilent Technologies,
Version 1.171.35.19 (release 27-10-2011 CrysAlis171 .NET)
(compiled Oct 27 2011,15:02:11)
Empirical absorption correction using spherical harmonics,
 implemented in SCALE3 ABSPACK scaling algorithm.
;
_exptl_crystal_density_diffrn 1.137
_exptl_crystal_density_method 'not measured'
_exptl_crystal_F_000 1404
_exptl_crystal_size_max 0.28
_exptl_crystal_size_mid 0.26
_exptl_crystal_size_min 0.23
_refine_diff_density_max 0.781
_refine_diff_density_min -0.239
_refine_diff_density_rms 0.089
_refine_ls_extinction_method none
_refine_ls_goodness_of_fit_ref 1.047
_refine_ls_hydrogen_treatment constr
_refine_ls_matrix_type full
_refine_ls_number_parameters 473
_refine_ls_number_reflns 6991
_refine_ls_number_restraints 32
_refine_ls_restrained_S_all 1.066
_refine_ls_R_factor_all 0.0920
_refine_ls_R_factor_gt 0.0777
_refine_ls_shift/su_max 0.000
_refine_ls_shift/su_mean 0.000
_refine_ls_structure_factor_coef Fsqd
_refine_ls_weighting_details 'calc w=1/[\s^2^(Fo^2^)+(0.1742P)^2^+0.4153P] where P=(Fo^2^+2Fc^2^)/3'
_refine_ls_weighting_scheme calc
_refine_ls_wR_factor_gt 0.2294
_refine_ls_wR_factor_ref 0.2507
_reflns_number_gt 5386
_reflns_number_total 6991
_reflns_threshold_expression >2sigma(I)
_cod_data_source_file ol303136x_si_002.cif
_cod_data_source_block 4c
_cod_original_cell_volume 3926.08(15)
_cod_database_code 1508855
_chemical_oxdiff_formula 'C11 H10 S O2'
_reflns_odcompleteness_completeness 99.96
_reflns_odcompleteness_iscentric 1
_reflns_odcompleteness_theta 66.97

loop_
_space_group_symop_id
_space_group_symop_operation_xyz
1 'x, y, z'
2 '-x, y+1/2, -z+1/2'
3 '-x, -y, -z'
4 'x, -y-1/2, z-1/2'

loop_
_atom_site_label
_atom_site_type_symbol
_atom_site_fract_x
_atom_site_fract_y
_atom_site_fract_z
_atom_site_U_iso_or_equiv
_atom_site_adp_type
_atom_site_occupancy
_atom_site_symmetry_multiplicity
_atom_site_calc_flag
_atom_site_refinement_flags
S1 S 0.86254(10) 1.08031(4) 0.37081(4) 0.0720(3) Uani 1 1 d .
F1 F 0.5664(5) 1.10381(14) 0.75817(15) 0.1525(15) Uani 1 1 d .
F2 F 0.5303(4) 0.75456(16) 0.82656(11) 0.1255(10) Uani 1 1 d .
F3 F 0.8067(6) 0.54477(12) 0.51951(18) 0.1781(19) Uani 1 1 d .
F4 F 1.0152(4) 0.79615(18) 0.24278(12) 0.1293(11) Uani 1 1 d .
C1 C 0.7867(4) 1.01374(15) 0.64941(15) 0.0685(7) Uani 1 1 d .
H1 H 0.8813 1.0127 0.6367 0.082 Uiso 1 1 calc R
C2 C 0.7452(5) 1.05887(17) 0.69502(17) 0.0898(11) Uani 1 1 d .
H2 H 0.8111 1.0882 0.7135 0.108 Uiso 1 1 calc R
C3 C 0.6043(6) 1.05946(18) 0.71243(18) 0.0946(13) Uani 1 1 d .
C4 C 0.5059(5) 1.0183(2) 0.6872(2) 0.0907(11) Uani 1 1 d .
H4 H 0.4114 1.0200 0.7000 0.109 Uiso 1 1 calc R
C5 C 0.5475(4) 0.97342(16) 0.64190(15) 0.0692(7) Uani 1 1 d .
H5 H 0.4797 0.9447 0.6239 0.083 Uiso 1 1 calc R
C6 C 0.6871(3) 0.96989(12) 0.62253(12) 0.0542(6) Uani 1 1 d .
C7 C 0.7294(3) 0.91754(12) 0.57756(12) 0.0525(6) Uani 1 1 d .
C8 C 0.7251(3) 0.85290(13) 0.59233(12) 0.0529(6) Uani 1 1 d .
C9 C 0.6771(3) 0.82535(12) 0.65422(12) 0.0548(6) Uani 1 1 d .
C10 C 0.7383(4) 0.84538(16) 0.71387(13) 0.0669(7) Uani 1 1 d .
H10 H 0.8124 0.8757 0.7147 0.080 Uiso 1 1 calc R
C11 C 0.6912(4) 0.8212(2) 0.77171(15) 0.0813(9) Uani 1 1 d .
H11 H 0.7343 0.8339 0.8115 0.098 Uiso 1 1 calc R
C12 C 0.5797(5) 0.7780(2) 0.76965(16) 0.0840(10) Uani 1 1 d .
C13 C 0.5157(4) 0.75654(19) 0.71208(18) 0.0823(9) Uani 1 1 d .
H13 H 0.4406 0.7268 0.7120 0.099 Uiso 1 1 calc R
C14 C 0.5663(4) 0.78043(15) 0.65399(15) 0.0676(7) Uani 1 1 d .
H14 H 0.5253 0.7661 0.6144 0.081 Uiso 1 1 calc R
C15 C 0.8350(4) 0.70687(16) 0.58499(16) 0.0759(8) Uani 1 1 d .
H15 H 0.8661 0.7278 0.6233 0.091 Uiso 1 1 calc R
C16 C 0.8440(6) 0.64006(18) 0.5810(2) 0.1035(14) Uani 1 1 d .
H16 H 0.8806 0.6159 0.6163 0.124 Uiso 1 1 calc R
C17 C 0.7982(7) 0.61006(18) 0.5245(2) 0.1122(16) Uani 1 1 d .
C18 C 0.7375(6) 0.64375(17) 0.47182(18) 0.0947(12) Uani 1 1 d .
H18 H 0.7026 0.6221 0.4346 0.114 Uiso 1 1 calc R
C19 C 0.7305(4) 0.71129(15) 0.47646(15) 0.0695(7) Uani 1 1 d .
H19 H 0.6918 0.7350 0.4413 0.083 Uiso 1 1 calc R
C20 C 0.7798(3) 0.74369(13) 0.53206(13) 0.0570(6) Uani 1 1 d .
C21 C 0.7735(3) 0.81514(12) 0.53574(11) 0.0522(5) Uani 1 1 d .
C22 C 0.8091(3) 0.85781(13) 0.48795(12) 0.0540(6) Uani 1 1 d .
C23 C 0.8637(3) 0.84188(12) 0.42278(12) 0.0549(6) Uani 1 1 d .
C24 C 0.9875(3) 0.80513(15) 0.41828(15) 0.0667(7) Uani 1 1 d .
H24 H 1.0368 0.7911 0.4561 0.080 Uiso 1 1 calc R
C25 C 1.0384(4) 0.78922(19) 0.35728(19) 0.0826(9) Uani 1 1 d .
H25 H 1.1213 0.7645 0.3541 0.099 Uiso 1 1 calc R
C26 C 0.9646(4) 0.8105(2) 0.30223(16) 0.0834(10) Uani 1 1 d .
C27 C 0.8422(4) 0.8465(2) 0.30453(15) 0.0825(9) Uani 1 1 d .
H27 H 0.7940 0.8604 0.2664 0.099 Uiso 1 1 calc R
C28 C 0.7916(4) 0.86182(16) 0.36581(14) 0.0682(7) Uani 1 1 d .
H28 H 0.7077 0.8859 0.3684 0.082 Uiso 1 1 calc R
C29 C 0.7818(3) 0.92401(12) 0.51086(12) 0.0530(6) Uani 1 1 d .
C30 C 0.7996(3) 0.97840(13) 0.47363(13) 0.0562(6) Uani 1 1 d .
H30 H 0.8422 0.9718 0.4339 0.067 Uiso 1 1 calc R
C31 C 0.7616(3) 1.04340(13) 0.48748(12) 0.0555(6) Uani 1 1 d .
H31 H 0.7209 1.0521 0.5272 0.067 Uiso 1 1 calc R
C32 C 0.7815(3) 1.09371(13) 0.44591(12) 0.0516(5) Uani 1 1 d .
C33 C 0.7467(3) 1.16247(13) 0.45264(12) 0.0520(5) Uani 1 1 d .
C34 C 0.8018(3) 1.20101(14) 0.40334(13) 0.0584(6) Uani 1 1 d .
C35 C 0.7864(4) 1.26757(15) 0.40309(17) 0.0716(8) Uani 1 1 d .
H35 H 0.8250 1.2919 0.3698 0.086 Uiso 1 1 calc R
C36 C 0.7145(4) 1.29830(16) 0.45160(19) 0.0769(8) Uani 1 1 d .
C37 C 0.6564(4) 1.26011(15) 0.49959(16) 0.0705(8) Uani 1 1 d .
H37 H 0.6070 1.2806 0.5323 0.085 Uiso 1 1 calc R
C38 C 0.6681(3) 1.19249(13) 0.50138(13) 0.0568(6) Uani 1 1 d .
C39 C 0.8759(4) 1.16501(16) 0.35079(17) 0.0747(8) Uani 1 1 d .
H39A H 0.9757 1.1781 0.3497 0.090 Uiso 1 1 calc R
H39B H 0.8296 1.1737 0.3084 0.090 Uiso 1 1 calc R
C40 C 0.6959(7) 1.3710(2) 0.4509(3) 0.1258(19) Uani 1 1 d .
H40A H 0.6323 1.3835 0.4844 0.189 Uiso 1 1 calc R
H40B H 0.6561 1.3844 0.4090 0.189 Uiso 1 1 calc R
H40C H 0.7874 1.3915 0.4589 0.189 Uiso 1 1 calc R
C41 C 0.5940(4) 1.15580(17) 0.55422(15) 0.0744(8) Uani 1 1 d .
H41A H 0.5369 1.1215 0.5348 0.112 Uiso 1 1 calc R
H41B H 0.5333 1.1849 0.5771 0.112 Uiso 1 1 calc R
H41C H 0.6647 1.1376 0.5844 0.112 Uiso 1 1 calc R
C42 C 0.492(3) 0.5171(11) 0.3871(14) 0.242(10) Uani 0.50 1 d PDU
H42A H 0.4984 0.4782 0.3615 0.363 Uiso 0.50 1 calc PR
H42B H 0.4420 0.5080 0.4260 0.363 Uiso 0.50 1 calc PR
H42C H 0.5873 0.5323 0.3988 0.363 Uiso 0.50 1 calc PR
C43 C 0.416(2) 0.5662(10) 0.3494(10) 0.202(8) Uani 0.50 1 d PDU
H43A H 0.4532 0.6045 0.3720 0.242 Uiso 0.50 1 calc PR
H43B H 0.4701 0.5644 0.3100 0.242 Uiso 0.50 1 calc PR
C44 C 0.2880(18) 0.5918(12) 0.3231(7) 0.210(10) Uani 0.50 1 d PD
H44A H 0.2840 0.5769 0.2782 0.251 Uiso 0.50 1 calc PR
H44B H 0.3058 0.6382 0.3210 0.251 Uiso 0.50 1 calc PR
C45 C 0.138(2) 0.5870(12) 0.3434(12) 0.318(15) Uani 0.50 1 d PDU
H45A H 0.0892 0.6279 0.3344 0.381 Uiso 0.50 1 calc PR
H45B H 0.1376 0.5792 0.3901 0.381 Uiso 0.50 1 calc PR
C46 C 0.053(2) 0.5299(10) 0.3060(8) 0.220(8) Uani 0.50 1 d PDU
H46A H 0.0294 0.5420 0.2610 0.264 Uiso 0.50 1 calc PR
H46B H 0.1097 0.4904 0.3063 0.264 Uiso 0.50 1 calc PR
C47 C -0.0829(15) 0.5204(7) 0.3438(7) 0.148(5) Uani 0.50 1 d PD
H47A H -0.1646 0.5348 0.3175 0.221 Uiso 0.50 1 calc PR
H47B H -0.0759 0.5453 0.3834 0.221 Uiso 0.50 1 calc PR
H47C H -0.0938 0.4753 0.3541 0.221 Uiso 0.50 1 calc PR

loop_
_atom_site_aniso_label
_atom_site_aniso_U_11
_atom_site_aniso_U_22
_atom_site_aniso_U_33
_atom_site_aniso_U_23
_atom_site_aniso_U_13
_atom_site_aniso_U_12
S1 0.0974(6) 0.0581(4) 0.0631(4) 0.0028(3) 0.0354(4) 0.0054(3)
F1 0.264(4) 0.0923(18) 0.1062(19) -0.0327(15) 0.065(2) 0.041(2)
F2 0.165(2) 0.148(2) 0.0657(12) 0.0419(14) 0.0299(14) -0.0172(19)
F3 0.346(6) 0.0477(12) 0.140(3) -0.0020(14) 0.000(3) 0.015(2)
F4 0.154(2) 0.165(3) 0.0716(13) -0.0398(15) 0.0468(15) -0.008(2)
C1 0.0837(19) 0.0573(15) 0.0643(16) -0.0030(12) 0.0024(14) -0.0024(13)
C2 0.142(4) 0.0596(17) 0.0665(18) -0.0090(15) -0.005(2) -0.007(2)
C3 0.156(4) 0.0643(19) 0.0656(19) -0.0018(16) 0.034(2) 0.033(2)
C4 0.108(3) 0.082(2) 0.085(2) 0.0060(19) 0.034(2) 0.031(2)
C5 0.0750(17) 0.0675(17) 0.0660(16) 0.0038(13) 0.0119(13) 0.0111(14)
C6 0.0697(15) 0.0501(13) 0.0432(11) 0.0033(10) 0.0068(10) 0.0046(11)
C7 0.0628(13) 0.0496(12) 0.0455(12) 0.0006(10) 0.0073(10) -0.0008(10)
C8 0.0616(13) 0.0529(13) 0.0442(12) 0.0005(10) 0.0036(10) 0.0003(10)
C9 0.0660(14) 0.0511(13) 0.0475(12) 0.0038(10) 0.0060(10) 0.0042(11)
C10 0.0805(18) 0.0710(17) 0.0493(13) -0.0018(12) 0.0021(12) 0.0006(14)
C11 0.105(2) 0.091(2) 0.0471(14) 0.0043(14) 0.0011(15) 0.0020(19)
C12 0.111(3) 0.090(2) 0.0524(16) 0.0232(15) 0.0158(16) 0.007(2)
C13 0.095(2) 0.079(2) 0.074(2) 0.0238(17) 0.0119(17) -0.0129(17)
C14 0.0823(18) 0.0661(17) 0.0542(14) 0.0120(12) -0.0008(13) -0.0088(14)
C15 0.105(2) 0.0570(16) 0.0643(16) 0.0053(13) -0.0081(16) 0.0060(15)
C16 0.169(4) 0.0559(18) 0.084(2) 0.0131(17) -0.006(3) 0.016(2)
C17 0.189(5) 0.0477(17) 0.100(3) 0.0010(18) 0.004(3) 0.004(2)
C18 0.155(4) 0.0569(18) 0.072(2) -0.0087(15) 0.005(2) -0.011(2)
C19 0.096(2) 0.0540(15) 0.0581(15) -0.0023(12) 0.0028(14) -0.0018(14)
C20 0.0702(15) 0.0487(13) 0.0524(13) 0.0003(10) 0.0056(11) 0.0038(11)
C21 0.0621(13) 0.0492(12) 0.0452(12) 0.0007(10) 0.0013(10) 0.0012(10)
C22 0.0647(14) 0.0505(13) 0.0472(12) -0.0020(10) 0.0080(10) 0.0026(10)
C23 0.0682(14) 0.0491(12) 0.0479(12) -0.0024(10) 0.0101(11) -0.0008(11)
C24 0.0685(16) 0.0704(17) 0.0617(15) -0.0116(13) 0.0081(12) 0.0045(13)
C25 0.0779(19) 0.087(2) 0.084(2) -0.0263(18) 0.0232(17) 0.0027(17)
C26 0.101(2) 0.094(2) 0.0569(16) -0.0218(16) 0.0255(16) -0.011(2)
C27 0.108(3) 0.091(2) 0.0485(15) -0.0002(15) 0.0057(15) -0.004(2)
C28 0.0834(19) 0.0695(17) 0.0523(14) 0.0046(13) 0.0090(13) 0.0069(14)
C29 0.0633(14) 0.0492(13) 0.0472(12) -0.0001(10) 0.0105(10) 0.0008(10)
C30 0.0676(14) 0.0525(13) 0.0495(12) 0.0015(10) 0.0143(11) 0.0011(11)
C31 0.0673(14) 0.0501(13) 0.0498(12) 0.0015(10) 0.0122(10) 0.0005(11)
C32 0.0543(12) 0.0550(13) 0.0460(11) -0.0009(10) 0.0096(9) -0.0004(10)
C33 0.0531(12) 0.0521(13) 0.0509(12) 0.0021(10) 0.0044(10) 0.0010(10)
C34 0.0583(13) 0.0565(14) 0.0610(14) 0.0070(11) 0.0093(11) -0.0035(11)
C35 0.0801(18) 0.0538(15) 0.082(2) 0.0137(14) 0.0111(15) -0.0069(13)
C36 0.086(2) 0.0529(16) 0.092(2) 0.0005(15) 0.0093(17) 0.0012(14)
C37 0.0841(19) 0.0580(16) 0.0699(17) -0.0060(13) 0.0068(14) 0.0106(14)
C38 0.0632(14) 0.0543(14) 0.0530(13) 0.0014(11) 0.0055(11) 0.0064(11)
C39 0.090(2) 0.0643(17) 0.0721(18) 0.0098(14) 0.0317(15) -0.0032(15)
C40 0.184(5) 0.055(2) 0.141(4) 0.004(2) 0.037(4) 0.015(3)
C41 0.093(2) 0.0703(18) 0.0619(16) 0.0044(14) 0.0306(15) 0.0174(16)
C42 0.234(17) 0.205(16) 0.288(19) -0.016(15) 0.037(15) -0.006(14)
C43 0.235(16) 0.199(15) 0.174(13) -0.026(12) 0.040(13) -0.051(13)
C44 0.162(14) 0.36(3) 0.107(9) 0.025(14) -0.006(9) -0.007(17)
C45 0.38(2) 0.34(2) 0.226(19) 0.041(17) -0.032(17) -0.064(18)
C46 0.306(18) 0.203(15) 0.147(11) 0.055(11) -0.049(12) -0.044(14)
C47 0.160(11) 0.139(11) 0.141(10) -0.006(8) -0.022(9) 0.027(9)

loop_
_atom_type_symbol
_atom_type_description
_atom_type_scat_dispersion_real
_atom_type_scat_dispersion_imag
_atom_type_scat_source
C C 0.0181 0.0091 'International Tables Vol C Tables 4.2.6.8 and 6.1.1.4'
H H 0.0000 0.0000 'International Tables Vol C Tables 4.2.6.8 and 6.1.1.4'
F F 0.0727 0.0534 'International Tables Vol C Tables 4.2.6.8 and 6.1.1.4'
S S 0.3331 0.5567 'International Tables Vol C Tables 4.2.6.8 and 6.1.1.4'

loop_
_geom_angle_atom_site_label_1
_geom_angle_atom_site_label_2
_geom_angle_atom_site_label_3
_geom_angle
C32 S1 C39 94.78(13)
C2 C1 H1 120.0
C2 C1 C6 120.1(3)
C6 C1 H1 120.0
C1 C2 H2 120.7
C3 C2 C1 118.6(4)
C3 C2 H2 120.7
F1 C3 C2 117.4(5)
C4 C3 F1 119.7(5)
C4 C3 C2 122.8(3)
C3 C4 H4 120.7
C3 C4 C5 118.5(4)
C5 C4 H4 120.7
C4 C5 H5 119.1
C4 C5 C6 121.7(4)
C6 C5 H5 119.1
C1 C6 C7 121.8(3)
C5 C6 C1 118.3(3)
C5 C6 C7 119.7(3)
C8 C7 C6 124.1(2)
C8 C7 C29 107.9(2)
C29 C7 C6 128.1(2)
C7 C8 C9 125.3(2)
C7 C8 C21 109.0(2)
C9 C8 C21 125.7(2)
C10 C9 C8 120.8(3)
C14 C9 C8 120.4(2)
C14 C9 C10 118.7(3)
C9 C10 H10 119.5
C11 C10 C9 121.0(3)
C11 C10 H10 119.5
C10 C11 H11 120.7
C12 C11 C10 118.7(3)
C12 C11 H11 120.7
F2 C12 C11 119.3(3)
F2 C12 C13 118.1(4)
C11 C12 C13 122.6(3)
C12 C13 H13 120.9
C12 C13 C14 118.1(3)
C14 C13 H13 120.9
C9 C14 C13 120.9(3)
C9 C14 H14 119.6
C13 C14 H14 119.6
C16 C15 H15 119.5
C16 C15 C20 120.9(3)
C20 C15 H15 119.5
C15 C16 H16 120.5
C17 C16 C15 118.9(4)
C17 C16 H16 120.5
F3 C17 C16 119.8(4)
F3 C17 C18 117.6(4)
C16 C17 C18 122.5(3)
C17 C18 H18 121.1
C17 C18 C19 117.7(3)
C19 C18 H18 121.1
C18 C19 H19 119.3
C20 C19 C18 121.5(3)
C20 C19 H19 119.3
C15 C20 C21 120.9(2)
C19 C20 C15 118.3(3)
C19 C20 C21 120.8(2)
C20 C21 C8 125.3(2)
C22 C21 C8 108.3(2)
C22 C21 C20 126.4(2)
C21 C22 C23 127.2(2)
C21 C22 C29 108.5(2)
C29 C22 C23 124.3(2)
C24 C23 C22 119.9(2)
C28 C23 C22 121.3(3)
C28 C23 C24 118.8(3)
C23 C24 H24 119.9
C23 C24 C25 120.2(3)
C25 C24 H24 119.9
C24 C25 H25 120.5
C26 C25 C24 119.0(3)
C26 C25 H25 120.5
F4 C26 C25 119.2(4)
F4 C26 C27 118.2(4)
C27 C26 C25 122.6(3)
C26 C27 H27 121.0
C26 C27 C28 118.0(3)
C28 C27 H27 121.0
C23 C28 C27 121.4(3)
C23 C28 H28 119.3
C27 C28 H28 119.3
C22 C29 C7 106.3(2)
C30 C29 C7 129.9(2)
C30 C29 C22 123.7(2)
C29 C30 H30 115.7
C29 C30 C31 128.7(2)
C31 C30 H30 115.7
C30 C31 H31 118.2
C32 C31 C30 123.6(2)
C32 C31 H31 118.2
C31 C32 S1 120.1(2)
C31 C32 C33 130.0(2)
C33 C32 S1 109.83(18)
C34 C33 C32 113.1(2)
C34 C33 C38 118.8(2)
C38 C33 C32 128.2(2)
C33 C34 C39 115.6(3)
C35 C34 C33 121.7(3)
C35 C34 C39 122.7(3)
C34 C35 H35 119.7
C36 C35 C34 120.6(3)
C36 C35 H35 119.7
C35 C36 C37 117.9(3)
C35 C36 C40 120.6(4)
C37 C36 C40 121.5(4)
C36 C37 H37 118.3
C36 C37 C38 123.5(3)
C38 C37 H37 118.3
C33 C38 C41 123.8(2)
C37 C38 C33 117.5(3)
C37 C38 C41 118.7(3)
S1 C39 H39A 110.5
S1 C39 H39B 110.5
C34 C39 S1 106.1(2)
C34 C39 H39A 110.5
C34 C39 H39B 110.5
H39A C39 H39B 108.7
C36 C40 H40A 109.5
C36 C40 H40B 109.5
C36 C40 H40C 109.5
H40A C40 H40B 109.5
H40A C40 H40C 109.5
H40B C40 H40C 109.5
C38 C41 H41A 109.5
C38 C41 H41B 109.5
C38 C41 H41C 109.5
H41A C41 H41B 109.5
H41A C41 H41C 109.5
H41B C41 H41C 109.5
H42A C42 H42B 109.5
H42A C42 H42C 109.5
H42B C42 H42C 109.5
C43 C42 H42A 109.5
C43 C42 H42B 109.5
C43 C42 H42C 109.5
C42 C43 H43A 99.1
C42 C43 H43B 99.1
H43A C43 H43B 104.0
C44 C43 C42 150(2)
C44 C43 H43A 99.1
C44 C43 H43B 99.1
C43 C44 H44A 104.2
C43 C44 H44B 104.2
C43 C44 C45 132.2(18)
H44A C44 H44B 105.5
C45 C44 H44A 104.2
C45 C44 H44B 104.2
C44 C45 H45A 109.2
C44 C45 H45B 109.2
C44 C45 C46 111.8(16)
H45A C45 H45B 107.9
C46 C45 H45A 109.2
C46 C45 H45B 109.2
C45 C46 H46A 110.8
C45 C46 H46B 110.8
H46A C46 H46B 108.8
C47 C46 C45 104.9(13)
C47 C46 H46A 110.8
C47 C46 H46B 110.8
C46 C47 H47A 109.5
C46 C47 H47B 109.5
C46 C47 H47C 109.5
H47A C47 H47B 109.5
H47A C47 H47C 109.5
H47B C47 H47C 109.5

loop_
_geom_bond_atom_site_label_1
_geom_bond_atom_site_label_2
_geom_bond_distance
S1 C32 1.763(2)
S1 C39 1.797(3)
F1 C3 1.365(4)
F2 C12 1.359(4)
F3 C17 1.350(4)
F4 C26 1.356(4)
C1 H1 0.9300
C1 C2 1.384(5)
C1 C6 1.392(4)
C2 H2 0.9300
C2 C3 1.376(7)
C3 C4 1.337(7)
C4 H4 0.9300
C4 C5 1.376(5)
C5 H5 0.9300
C5 C6 1.379(4)
C6 C7 1.481(4)
C7 C8 1.366(4)
C7 C29 1.475(3)
C8 C9 1.475(3)
C8 C21 1.481(3)
C9 C10 1.389(4)
C9 C14 1.386(4)
C10 H10 0.9300
C10 C11 1.374(4)
C11 H11 0.9300
C11 C12 1.367(6)
C12 C13 1.372(6)
C13 H13 0.9300
C13 C14 1.388(4)
C14 H14 0.9300
C15 H15 0.9300
C15 C16 1.381(5)
C15 C20 1.403(4)
C16 H16 0.9300
C16 C17 1.364(6)
C17 C18 1.383(6)
C18 H18 0.9300
C18 C19 1.395(5)
C19 H19 0.9300
C19 C20 1.381(4)
C20 C21 1.474(3)
C21 C22 1.366(4)
C22 C23 1.484(3)
C22 C29 1.467(3)
C23 C24 1.386(4)
C23 C28 1.384(4)
C24 H24 0.9300
C24 C25 1.393(4)
C25 H25 0.9300
C25 C26 1.367(6)
C26 C27 1.363(6)
C27 H27 0.9300
C27 C28 1.395(4)
C28 H28 0.9300
C29 C30 1.368(4)
C30 H30 0.9300
C30 C31 1.416(4)
C31 H31 0.9300
C31 C32 1.358(4)
C32 C33 1.460(4)
C33 C34 1.398(4)
C33 C38 1.406(4)
C34 C35 1.378(4)
C34 C39 1.499(4)
C35 H35 0.9300
C35 C36 1.376(5)
C36 C37 1.386(5)
C36 C40 1.507(5)
C37 H37 0.9300
C37 C38 1.397(4)
C38 C41 1.510(4)
C39 H39A 0.9700
C39 H39B 0.9700
C40 H40A 0.9600
C40 H40B 0.9600
C40 H40C 0.9600
C41 H41A 0.9600
C41 H41B 0.9600
C41 H41C 0.9600
C42 H42A 0.9600
C42 H42B 0.9600
C42 H42C 0.9600
C42 C43 1.440(17)
C43 H43A 0.9700
C43 H43B 0.9700
C43 C44 1.394(16)
C44 H44A 0.9700
C44 H44B 0.9700
C44 C45 1.479(15)
C45 H45A 0.9700
C45 H45B 0.9700
C45 C46 1.596(17)
C46 H46A 0.9700
C46 H46B 0.9700
C46 C47 1.524(16)
C47 H47A 0.9600
C47 H47B 0.9600
C47 H47C 0.9600

loop_
_geom_torsion_atom_site_label_1
_geom_torsion_atom_site_label_2
_geom_torsion_atom_site_label_3
_geom_torsion_atom_site_label_4
_geom_torsion
S1 C32 C33 C34 -7.8(3)
S1 C32 C33 C38 172.6(2)
F1 C3 C4 C5 -179.0(3)
F2 C12 C13 C14 -179.9(3)
F3 C17 C18 C19 -179.1(5)
F4 C26 C27 C28 -179.2(3)
C1 C2 C3 F1 179.1(3)
C1 C2 C3 C4 0.0(6)
C1 C6 C7 C8 112.9(3)
C1 C6 C7 C29 -67.2(4)
C2 C1 C6 C5 0.9(4)
C2 C1 C6 C7 -175.1(3)
C2 C3 C4 C5 0.0(6)
C3 C4 C5 C6 0.4(5)
C4 C5 C6 C1 -0.8(4)
C4 C5 C6 C7 175.3(3)
C5 C6 C7 C8 -63.0(4)
C5 C6 C7 C29 116.9(3)
C6 C1 C2 C3 -0.5(5)
C6 C7 C8 C9 0.7(4)
C6 C7 C8 C21 179.5(2)
C6 C7 C29 C22 179.6(3)
C6 C7 C29 C30 -2.5(5)
C7 C8 C9 C10 -54.7(4)
C7 C8 C9 C14 123.2(3)
C7 C8 C21 C20 -178.1(2)
C7 C8 C21 C22 1.2(3)
C7 C29 C30 C31 -5.4(5)
C8 C7 C29 C22 -0.5(3)
C8 C7 C29 C30 177.4(3)
C8 C9 C10 C11 178.2(3)
C8 C9 C14 C13 -176.9(3)
C8 C21 C22 C23 179.7(2)
C8 C21 C22 C29 -1.5(3)
C9 C8 C21 C20 0.7(4)
C9 C8 C21 C22 180.0(2)
C9 C10 C11 C12 -1.7(5)
C10 C9 C14 C13 1.0(5)
C10 C11 C12 F2 -178.9(3)
C10 C11 C12 C13 1.9(6)
C11 C12 C13 C14 -0.7(6)
C12 C13 C14 C9 -0.8(6)
C14 C9 C10 C11 0.3(5)
C15 C16 C17 F3 179.7(5)
C15 C16 C17 C18 -2.7(9)
C15 C20 C21 C8 -44.0(4)
C15 C20 C21 C22 136.8(3)
C16 C15 C20 C19 1.9(6)
C16 C15 C20 C21 -178.5(4)
C16 C17 C18 C19 3.3(9)
C17 C18 C19 C20 -1.2(7)
C18 C19 C20 C15 -1.3(5)
C18 C19 C20 C21 179.1(4)
C19 C20 C21 C8 135.6(3)
C19 C20 C21 C22 -43.6(4)
C20 C15 C16 C17 0.1(8)
C20 C21 C22 C23 -1.1(4)
C20 C21 C22 C29 177.8(2)
C21 C8 C9 C10 126.7(3)
C21 C8 C9 C14 -55.4(4)
C21 C22 C23 C24 -57.0(4)
C21 C22 C23 C28 121.6(3)
C21 C22 C29 C7 1.2(3)
C21 C22 C29 C30 -176.8(3)
C22 C23 C24 C25 179.1(3)
C22 C23 C28 C27 -179.5(3)
C22 C29 C30 C31 172.2(3)
C23 C22 C29 C7 -179.9(2)
C23 C22 C29 C30 2.1(4)
C23 C24 C25 C26 0.1(5)
C24 C23 C28 C27 -1.0(5)
C24 C25 C26 F4 178.7(3)
C24 C25 C26 C27 -0.3(6)
C25 C26 C27 C28 -0.1(6)
C26 C27 C28 C23 0.7(5)
C28 C23 C24 C25 0.5(5)
C29 C7 C8 C9 -179.2(2)
C29 C7 C8 C21 -0.4(3)
C29 C22 C23 C24 124.3(3)
C29 C22 C23 C28 -57.1(4)
C29 C30 C31 C32 -178.4(3)
C30 C31 C32 S1 -1.6(4)
C30 C31 C32 C33 179.1(3)
C31 C32 C33 C34 171.6(3)
C31 C32 C33 C38 -8.0(4)
C32 S1 C39 C34 -4.9(3)
C32 C33 C34 C35 -176.7(3)
C32 C33 C34 C39 4.2(3)
C32 C33 C38 C37 176.1(3)
C32 C33 C38 C41 -5.1(4)
C33 C34 C35 C36 -0.6(5)
C33 C34 C39 S1 1.2(3)
C34 C33 C38 C37 -3.5(4)
C34 C33 C38 C41 175.3(3)
C34 C35 C36 C37 -1.1(5)
C34 C35 C36 C40 -179.2(4)
C35 C34 C39 S1 -177.8(3)
C35 C36 C37 C38 0.5(5)
C36 C37 C38 C33 1.9(5)
C36 C37 C38 C41 -177.0(3)
C38 C33 C34 C35 2.9(4)
C38 C33 C34 C39 -176.1(3)
C39 S1 C32 C31 -172.1(2)
C39 S1 C32 C33 7.3(2)
C39 C34 C35 C36 178.4(3)
C40 C36 C37 C38 178.5(4)
C42 C43 C44 C45 26(6)
C43 C44 C45 C46 -95(3)
C44 C45 C46 C47 166.2(17)
